data_8104583
loop_
_publ_author_name
'Gao, Zhong-Fei'
'Wang, Lei'
'Hou, Gui-Ge'
'Wang, Chun-Hua'

_publ_section_title
;
 Crystal structure of
 (3E,5E)-1-(4-cyanobenzenesulfonyl)-3,5-bis(3-fluorobenzylidene)piperidin-4-one-dichloromethane
 (1/1), C27H20Cl2F2N2O3S
;
_journal_issue 6
_journal_name_full 'Zeitschrift f\"ur Kristallographie - New Crystal Structures'
_journal_page_first 1271
_journal_page_last 1274
_journal_paper_doi 10.1515/ncrs-2021-0299
_journal_volume 236
_journal_year 2021
_chemical_formula_moiety 'C26 H18 F2 N2 O3 S, C H2 Cl2'
_chemical_formula_sum 'C27 H20 Cl2 F2 N2 O3 S'
_chemical_formula_weight 561.41
_space_group_crystal_system triclinic
_space_group_IT_number 2
_space_group_name_Hall '-P 1'
_space_group_name_H-M_alt 'P -1'
_atom_sites_solution_hydrogens mixed
_cell_angle_alpha 74.962(4)
_cell_angle_beta 81.084(4)
_cell_angle_gamma 71.259(4)
_cell_formula_units_Z 2
_cell_length_a 8.7887(4)
_cell_length_b 11.2517(6)
_cell_length_c 13.7609(7)
_cell_measurement_reflns_used 4542
_cell_measurement_temperature 100.00(10)
_cell_measurement_theta_max 28.8760
_cell_measurement_theta_min 2.7330
_cell_volume 1240.68(11)
_computing_cell_refinement 'CrysAlisPro 1.171.38.43f (Rigaku OD, 2017)'
_computing_data_collection 'CrysAlisPro 1.171.38.43f (Rigaku OD, 2017)'
_computing_data_reduction 'CrysAlisPro 1.171.38.43f (Rigaku OD, 2017)'
_computing_molecular_graphics 'Bruker SHELXTL'
_computing_publication_material 'Bruker SHELXTL'
_computing_structure_refinement 'SHELXL-2017/1 (Sheldrick, 2015)'
_computing_structure_solution 'SHELXL-2017/1 (Sheldrick, 2015)'
_diffrn_ambient_temperature 100.00(10)
_diffrn_measured_fraction_theta_full 1.000
_diffrn_measured_fraction_theta_max 0.831
_diffrn_measurement_device_type 'SuperNova, Dual, Cu at zero, AtlasS2'
_diffrn_measurement_method 'CCD plate'
_diffrn_radiation_type MoK\a
_diffrn_radiation_wavelength 0.71073
_diffrn_reflns_av_R_equivalents 0.0332
_diffrn_reflns_av_unetI/netI 0.0587
_diffrn_reflns_Laue_measured_fraction_full 1.000
_diffrn_reflns_Laue_measured_fraction_max 0.831
_diffrn_reflns_limit_h_max 10
_diffrn_reflns_limit_h_min -11
_diffrn_reflns_limit_k_max 14
_diffrn_reflns_limit_k_min -15
_diffrn_reflns_limit_l_max 18
_diffrn_reflns_limit_l_min -16
_diffrn_reflns_number 11635
_diffrn_reflns_point_group_measured_fraction_full 1.000
_diffrn_reflns_point_group_measured_fraction_max 0.831
_diffrn_reflns_theta_full 25.242
_diffrn_reflns_theta_max 29.579
_diffrn_reflns_theta_min 1.961
_diffrn_source 'micro-focus sealed X-ray tube'
_exptl_absorpt_coefficient_mu 0.395
_exptl_absorpt_correction_T_max 1.00000
_exptl_absorpt_correction_T_min 0.78743
_exptl_absorpt_correction_type multi-scan
_exptl_absorpt_process_details
;
CrysAlisPro 1.171.38.43f (Rigaku Oxford Diffraction, 2017)
Empirical absorption correction using spherical harmonics,
 implemented in SCALE3 ABSPACK scaling algorithm.
;
_exptl_crystal_colour yellow
_exptl_crystal_density_diffrn 1.503
_exptl_crystal_description block
_exptl_crystal_F_000 576
_exptl_crystal_size_max 0.150
_exptl_crystal_size_mid 0.130
_exptl_crystal_size_min 0.110
_refine_diff_density_max 1.264
_refine_diff_density_min -1.028
_refine_diff_density_rms 0.077
_refine_ls_extinction_coef .
_refine_ls_extinction_method none
_refine_ls_goodness_of_fit_ref 1.026
_refine_ls_hydrogen_treatment mixed
_refine_ls_matrix_type full
_refine_ls_number_parameters 350
_refine_ls_number_reflns 5784
_refine_ls_number_restraints 2
_refine_ls_restrained_S_all 1.026
_refine_ls_R_factor_all 0.0762
_refine_ls_R_factor_gt 0.0582
_refine_ls_shift/su_max 0.000
_refine_ls_shift/su_mean 0.000
_refine_ls_structure_factor_coef Fsqd
_refine_ls_weighting_details 'w=1/[\s^2^(Fo^2^)+(0.0632P)^2^+1.1833P] where P=(Fo^2^+2Fc^2^)/3'
_refine_ls_weighting_scheme calc
_refine_ls_wR_factor_gt 0.1383
_refine_ls_wR_factor_ref 0.1543
_reflns_Friedel_coverage 0.000
_reflns_Friedel_fraction_full .
_reflns_Friedel_fraction_max .
_reflns_number_gt 4418
_reflns_number_total 5784
_reflns_threshold_expression 'I > 2\s(I)'
_cod_data_source_file suppl_j_ncrs-2021-0299_suppl.cif
_cod_data_source_block H30
_cod_database_code 8104583
_shelx_space_group_comment
;
The symmetry employed for this shelxl refinement is uniquely defined
by the following loop, which should always be used as a source of
symmetry information in preference to the above space-group names.
They are only intended as comments.
;
_shelx_estimated_absorpt_t_min 0.943
_shelx_estimated_absorpt_t_max 0.958

loop_
_space_group_symop_operation_xyz
'x, y, z'
'-x, -y, -z'

loop_
_atom_site_label
_atom_site_type_symbol
_atom_site_fract_x
_atom_site_fract_y
_atom_site_fract_z
_atom_site_U_iso_or_equiv
_atom_site_adp_type
_atom_site_occupancy
_atom_site_site_symmetry_order
_atom_site_calc_flag
_atom_site_refinement_flags_posn
_atom_site_refinement_flags_adp
_atom_site_refinement_flags_occupancy
_atom_site_disorder_assembly
_atom_site_disorder_group
C1 C 0.1551(3) 0.9503(2) 0.0751(2) 0.0231(5) Uani 1 1 d . . . . .
H1A H 0.053606 0.946082 0.113060 0.028 Uiso 1 1 calc R U . . .
H1B H 0.138444 1.035979 0.032045 0.028 Uiso 1 1 calc R U . . .
C2 C 0.2801(3) 0.9266(2) 0.14703(19) 0.0211(5) Uani 1 1 d . . . . .
C3 C 0.4535(3) 0.8806(2) 0.11010(19) 0.0224(5) Uani 1 1 d . . . . .
C4 C 0.4932(3) 0.8431(2) 0.01056(19) 0.0216(5) Uani 1 1 d . . . . .
C5 C 0.3562(3) 0.8590(3) -0.05079(19) 0.0229(5) Uani 1 1 d . . . . .
H5A H 0.337563 0.940722 -0.099644 0.027 Uiso 1 1 calc R U . . .
H5B H 0.387138 0.791133 -0.087740 0.027 Uiso 1 1 calc R U . . .
C6 C 0.2456(3) 0.9336(2) 0.2438(2) 0.0232(5) Uani 1 1 d . . . . .
H6 H 0.333216 0.913422 0.281584 0.028 Uiso 1 1 calc R U . . .
C7 C 0.0857(3) 0.9695(2) 0.2973(2) 0.0238(5) Uani 1 1 d . . . . .
C8 C -0.0427(3) 1.0723(2) 0.2554(2) 0.0262(6) Uani 1 1 d . . . . .
H8 H -0.029744 1.123116 0.191414 0.031 Uiso 1 1 calc R U . . .
C9 C -0.1893(3) 1.0961(3) 0.3118(2) 0.0336(7) Uani 1 1 d . . . . .
C10 C -0.2155(4) 1.0239(3) 0.4065(3) 0.0407(8) Uani 1 1 d . . . . .
H10 H -0.316448 1.041989 0.441692 0.049 Uiso 1 1 calc R U . . .
C11 C -0.0890(4) 0.9245(3) 0.4474(2) 0.0413(8) Uani 1 1 d . . . . .
H11 H -0.103849 0.874866 0.511599 0.050 Uiso 1 1 calc R U . . .
C12 C 0.0604(4) 0.8970(3) 0.3947(2) 0.0315(6) Uani 1 1 d . . . . .
H12 H 0.145164 0.829689 0.424156 0.038 Uiso 1 1 calc R U . . .
C13 C 0.6496(3) 0.7909(2) -0.0172(2) 0.0224(5) Uani 1 1 d . . . . .
H13 H 0.722333 0.782780 0.028225 0.027 Uiso 1 1 calc R U . . .
C14 C 0.7205(3) 0.7452(2) -0.1090(2) 0.0232(5) Uani 1 1 d . . . . .
C15 C 0.8672(3) 0.6468(2) -0.1046(2) 0.0285(6) Uani 1 1 d . . . . .
H15 H 0.916736 0.611916 -0.044300 0.034 Uiso 1 1 calc R U . . .
C16 C 0.9377(3) 0.6020(3) -0.1897(3) 0.0334(7) Uani 1 1 d D . . . .
C17 C 0.8708(4) 0.6518(3) -0.2816(2) 0.0354(7) Uani 1 1 d . . . . .
H17 H 0.920296 0.620270 -0.338356 0.043 Uiso 1 1 calc R U . . .
C18 C 0.7281(4) 0.7500(3) -0.2858(2) 0.0341(7) Uani 1 1 d D . . . .
C19 C 0.6523(3) 0.7978(3) -0.2023(2) 0.0277(6) Uani 1 1 d . . . . .
H19 H 0.556304 0.864538 -0.207821 0.033 Uiso 1 1 calc R U . . .
C20 C 0.3020(3) 0.6245(2) 0.15259(18) 0.0201(5) Uani 1 1 d . . . . .
C21 C 0.2511(3) 0.6259(2) 0.25291(19) 0.0240(5) Uani 1 1 d . . . . .
H21 H 0.146134 0.671444 0.270636 0.029 Uiso 1 1 calc R U . . .
C22 C 0.3575(3) 0.5591(2) 0.3264(2) 0.0259(6) Uani 1 1 d . . . . .
H22 H 0.324655 0.558935 0.393970 0.031 Uiso 1 1 calc R U . . .
C23 C 0.5147(3) 0.4918(2) 0.29827(19) 0.0238(5) Uani 1 1 d . . . . .
C24 C 0.5653(3) 0.4900(2) 0.1975(2) 0.0241(5) Uani 1 1 d . . . . .
H24 H 0.669891 0.443777 0.179727 0.029 Uiso 1 1 calc R U . . .
C25 C 0.4586(3) 0.5575(2) 0.12419(19) 0.0221(5) Uani 1 1 d . . . . .
H25 H 0.491249 0.558129 0.056509 0.026 Uiso 1 1 calc R U . . .
C26 C 0.6296(4) 0.4243(3) 0.3735(2) 0.0301(6) Uani 1 1 d . . . . .
C27 C 0.7397(4) 0.7305(3) 0.3522(2) 0.0403(8) Uani 1 1 d . . . . .
H27A H 0.764444 0.810790 0.321723 0.048 Uiso 1 1 calc R U . . .
H27B H 0.727871 0.693610 0.298449 0.048 Uiso 1 1 calc R U . . .
Cl1 Cl 0.55934(10) 0.76047(12) 0.42894(7) 0.0659(3) Uani 1 1 d . . . . .
Cl2 Cl 0.89824(9) 0.62350(7) 0.42406(6) 0.0384(2) Uani 1 1 d . . . . .
F1 F -0.3130(2) 1.19405(18) 0.27309(15) 0.0469(5) Uani 1 1 d . . . . .
F2 F 1.0812(4) 0.5073(3) -0.1850(3) 0.0429(10) Uani 0.643(5) 1 d . . P A 1
H18 H 0.687(11) 0.775(9) -0.349(3) 0.052 Uiso 0.643(5) 1 d D U P A 1
F2' F 0.6617(8) 0.8121(6) -0.3704(4) 0.0425(18) Uani 0.357(5) 1 d . . P A 2
H16 H 1.027(11) 0.531(9) -0.173(11) 0.051 Uiso 0.357(5) 1 d D U P A 2
N1 N 0.2053(2) 0.8547(2) 0.01211(15) 0.0203(4) Uani 1 1 d . . . . .
N2 N 0.7232(3) 0.3712(2) 0.43143(19) 0.0394(6) Uani 1 1 d . . . . .
O1 O 0.5608(2) 0.87332(18) 0.16111(13) 0.0270(4) Uani 1 1 d . . . . .
O2 O 0.0085(2) 0.74401(18) 0.10387(14) 0.0279(4) Uani 1 1 d . . . . .
O3 O 0.2126(2) 0.65024(18) -0.02404(14) 0.0279(4) Uani 1 1 d . . . . .
S1 S 0.16951(7) 0.71565(6) 0.05705(5) 0.02108(16) Uani 1 1 d . . . . .

loop_
_atom_site_aniso_label
_atom_site_aniso_U_11
_atom_site_aniso_U_22
_atom_site_aniso_U_33
_atom_site_aniso_U_23
_atom_site_aniso_U_13
_atom_site_aniso_U_12
C1 0.0208(13) 0.0220(12) 0.0263(13) -0.0044(10) -0.0060(10) -0.0050(10)
C2 0.0178(12) 0.0185(12) 0.0255(13) -0.0012(10) -0.0056(10) -0.0042(9)
C3 0.0213(13) 0.0198(12) 0.0239(13) 0.0028(10) -0.0065(10) -0.0069(10)
C4 0.0204(13) 0.0205(12) 0.0223(12) 0.0015(10) -0.0048(10) -0.0072(10)
C5 0.0186(12) 0.0296(13) 0.0200(12) -0.0008(10) -0.0035(10) -0.0095(10)
C6 0.0213(13) 0.0203(12) 0.0277(13) -0.0020(10) -0.0063(10) -0.0064(10)
C7 0.0243(13) 0.0246(13) 0.0246(13) -0.0068(10) -0.0015(11) -0.0089(10)
C8 0.0265(14) 0.0240(13) 0.0296(14) -0.0093(11) -0.0038(11) -0.0061(11)
C9 0.0274(15) 0.0294(15) 0.0470(18) -0.0198(13) -0.0060(13) -0.0023(12)
C10 0.0353(17) 0.0494(19) 0.0463(19) -0.0277(16) 0.0131(15) -0.0185(15)
C11 0.049(2) 0.0420(18) 0.0348(17) -0.0126(14) 0.0091(15) -0.0185(15)
C12 0.0392(17) 0.0276(14) 0.0285(15) -0.0084(11) -0.0013(12) -0.0099(12)
C13 0.0188(12) 0.0208(12) 0.0275(13) 0.0001(10) -0.0064(10) -0.0082(10)
C14 0.0177(12) 0.0226(12) 0.0317(14) -0.0051(10) 0.0006(10) -0.0110(10)
C15 0.0231(14) 0.0220(13) 0.0399(16) -0.0043(11) -0.0056(12) -0.0067(10)
C16 0.0231(14) 0.0233(14) 0.0552(19) -0.0140(13) 0.0038(13) -0.0079(11)
C17 0.0355(17) 0.0380(16) 0.0402(17) -0.0170(13) 0.0081(14) -0.0193(13)
C18 0.0314(16) 0.0419(17) 0.0329(16) -0.0087(13) 0.0004(13) -0.0172(13)
C19 0.0190(13) 0.0349(15) 0.0285(14) -0.0031(11) 0.0000(11) -0.0110(11)
C20 0.0217(13) 0.0181(11) 0.0203(12) -0.0029(9) -0.0032(10) -0.0061(9)
C21 0.0257(14) 0.0221(12) 0.0223(13) -0.0046(10) 0.0005(10) -0.0060(10)
C22 0.0345(15) 0.0255(13) 0.0181(12) -0.0058(10) 0.0009(11) -0.0101(11)
C23 0.0300(14) 0.0204(12) 0.0221(13) -0.0025(10) -0.0084(11) -0.0076(10)
C24 0.0234(13) 0.0209(12) 0.0270(13) -0.0072(10) -0.0032(11) -0.0029(10)
C25 0.0281(14) 0.0222(12) 0.0172(12) -0.0073(10) -0.0016(10) -0.0070(10)
C26 0.0403(17) 0.0237(13) 0.0249(14) -0.0051(11) -0.0067(12) -0.0059(12)
C27 0.0331(17) 0.053(2) 0.0281(15) -0.0022(14) -0.0058(13) -0.0082(14)
Cl1 0.0272(4) 0.1098(9) 0.0413(5) -0.0054(5) -0.0047(4) -0.0021(5)
Cl2 0.0311(4) 0.0390(4) 0.0384(4) -0.0019(3) -0.0036(3) -0.0061(3)
F1 0.0354(10) 0.0463(11) 0.0559(12) -0.0190(9) -0.0096(9) 0.0012(8)
F2 0.0288(17) 0.0297(16) 0.066(2) -0.0179(14) 0.0031(15) -0.0007(12)
F2' 0.041(4) 0.071(5) 0.019(3) -0.014(2) 0.003(2) -0.020(3)
N1 0.0157(10) 0.0252(11) 0.0196(10) -0.0019(8) -0.0034(8) -0.0069(8)
N2 0.0462(16) 0.0372(14) 0.0308(14) -0.0045(11) -0.0144(12) -0.0040(12)
O1 0.0216(10) 0.0348(10) 0.0244(10) -0.0029(8) -0.0077(8) -0.0085(8)
O2 0.0171(9) 0.0347(10) 0.0319(10) -0.0024(8) -0.0020(8) -0.0114(8)
O3 0.0321(11) 0.0328(10) 0.0237(9) -0.0080(8) -0.0064(8) -0.0128(8)
S1 0.0183(3) 0.0248(3) 0.0214(3) -0.0028(2) -0.0043(2) -0.0085(2)

loop_
_atom_type_symbol
_atom_type_description
_atom_type_scat_dispersion_real
_atom_type_scat_dispersion_imag
_atom_type_scat_source
C C 0.0033 0.0016 'International Tables Vol C Tables 4.2.6.8 and 6.1.1.4'
H H 0.0000 0.0000 'International Tables Vol C Tables 4.2.6.8 and 6.1.1.4'
N N 0.0061 0.0033 'International Tables Vol C Tables 4.2.6.8 and 6.1.1.4'
O O 0.0106 0.0060 'International Tables Vol C Tables 4.2.6.8 and 6.1.1.4'
F F 0.0171 0.0103 'International Tables Vol C Tables 4.2.6.8 and 6.1.1.4'
S S 0.1246 0.1234 'International Tables Vol C Tables 4.2.6.8 and 6.1.1.4'
Cl Cl 0.1484 0.1585 'International Tables Vol C Tables 4.2.6.8 and 6.1.1.4'

loop_
_geom_angle_atom_site_label_1
_geom_angle_atom_site_label_2
_geom_angle_atom_site_label_3
_geom_angle
_geom_angle_site_symmetry_1
_geom_angle_site_symmetry_3
N1 C1 C2 111.2(2) . .
N1 C1 H1A 109.4 . .
C2 C1 H1A 109.4 . .
N1 C1 H1B 109.4 . .
C2 C1 H1B 109.4 . .
H1A C1 H1B 108.0 . .
C6 C2 C3 118.1(2) . .
C6 C2 C1 124.1(2) . .
C3 C2 C1 117.6(2) . .
O1 C3 C4 120.9(2) . .
O1 C3 C2 120.5(2) . .
C4 C3 C2 118.6(2) . .
C13 C4 C3 117.7(2) . .
C13 C4 C5 123.6(2) . .
C3 C4 C5 118.6(2) . .
N1 C5 C4 112.7(2) . .
N1 C5 H5A 109.0 . .
C4 C5 H5A 109.0 . .
N1 C5 H5B 109.0 . .
C4 C5 H5B 109.0 . .
H5A C5 H5B 107.8 . .
C2 C6 C7 127.5(2) . .
C2 C6 H6 116.2 . .
C7 C6 H6 116.2 . .
C8 C7 C12 118.6(3) . .
C8 C7 C6 122.9(2) . .
C12 C7 C6 118.4(2) . .
C9 C8 C7 118.1(3) . .
C9 C8 H8 120.9 . .
C7 C8 H8 120.9 . .
F1 C9 C10 117.6(3) . .
F1 C9 C8 118.9(3) . .
C10 C9 C8 123.4(3) . .
C11 C10 C9 118.1(3) . .
C11 C10 H10 121.0 . .
C9 C10 H10 121.0 . .
C10 C11 C12 120.9(3) . .
C10 C11 H11 119.5 . .
C12 C11 H11 119.5 . .
C11 C12 C7 120.8(3) . .
C11 C12 H12 119.6 . .
C7 C12 H12 119.6 . .
C4 C13 C14 128.8(2) . .
C4 C13 H13 115.6 . .
C14 C13 H13 115.6 . .
C15 C14 C19 118.2(3) . .
C15 C14 C13 118.2(2) . .
C19 C14 C13 123.5(2) . .
C16 C15 C14 119.8(3) . .
C16 C15 H15 120.1 . .
C14 C15 H15 120.1 . .
F2 C16 C15 119.4(3) . .
F2 C16 C17 118.1(3) . .
C15 C16 C17 122.5(3) . .
C15 C16 H16 110(9) . .
C17 C16 H16 128(9) . .
C18 C17 C16 117.4(3) . .
C18 C17 H17 121.3 . .
C16 C17 H17 121.3 . .
F2' C18 C17 122.6(4) . .
F2' C18 C19 115.0(4) . .
C17 C18 C19 122.2(3) . .
C17 C18 H18 113(6) . .
C19 C18 H18 125(6) . .
C18 C19 C14 119.8(3) . .
C18 C19 H19 120.1 . .
C14 C19 H19 120.1 . .
C21 C20 C25 121.3(2) . .
C21 C20 S1 119.98(19) . .
C25 C20 S1 118.66(19) . .
C22 C21 C20 119.5(2) . .
C22 C21 H21 120.2 . .
C20 C21 H21 120.2 . .
C21 C22 C23 119.4(2) . .
C21 C22 H22 120.3 . .
C23 C22 H22 120.3 . .
C24 C23 C22 121.0(2) . .
C24 C23 C26 118.6(2) . .
C22 C23 C26 120.4(2) . .
C25 C24 C23 119.4(2) . .
C25 C24 H24 120.3 . .
C23 C24 H24 120.3 . .
C24 C25 C20 119.4(2) . .
C24 C25 H25 120.3 . .
C20 C25 H25 120.3 . .
N2 C26 C23 178.5(3) . .
Cl1 C27 Cl2 110.21(17) . .
Cl1 C27 H27A 109.6 . .
Cl2 C27 H27A 109.6 . .
Cl1 C27 H27B 109.6 . .
Cl2 C27 H27B 109.6 . .
H27A C27 H27B 108.1 . .
C1 N1 C5 112.4(2) . .
C1 N1 S1 118.77(17) . .
C5 N1 S1 118.99(17) . .
O3 S1 O2 120.78(12) . .
O3 S1 N1 106.16(11) . .
O2 S1 N1 105.97(11) . .
O3 S1 C20 107.21(11) . .
O2 S1 C20 107.81(12) . .
N1 S1 C20 108.44(11) . .

loop_
_geom_bond_atom_site_label_1
_geom_bond_atom_site_label_2
_geom_bond_distance
_geom_bond_site_symmetry_2
C1 N1 1.470(3) .
C1 C2 1.507(3) .
C1 H1A 0.9700 .
C1 H1B 0.9700 .
C2 C6 1.336(4) .
C2 C3 1.497(4) .
C3 O1 1.230(3) .
C3 C4 1.495(4) .
C4 C13 1.348(4) .
C4 C5 1.514(3) .
C5 N1 1.475(3) .
C5 H5A 0.9700 .
C5 H5B 0.9700 .
C6 C7 1.466(4) .
C6 H6 0.9300 .
C7 C8 1.401(4) .
C7 C12 1.403(4) .
C8 C9 1.382(4) .
C8 H8 0.9300 .
C9 F1 1.336(3) .
C9 C10 1.374(5) .
C10 C11 1.368(5) .
C10 H10 0.9300 .
C11 C12 1.380(4) .
C11 H11 0.9300 .
C12 H12 0.9300 .
C13 C14 1.461(4) .
C13 H13 0.9300 .
C14 C15 1.402(3) .
C14 C19 1.405(4) .
C15 C16 1.375(4) .
C15 H15 0.9300 .
C16 F2 1.362(4) .
C16 C17 1.381(5) .
C16 H16 0.931(10) .
C17 C18 1.377(4) .
C17 H17 0.9300 .
C18 F2' 1.307(6) .
C18 C19 1.381(4) .
C18 H18 0.931(10) .
C19 H19 0.9300 .
C20 C21 1.386(4) .
C20 C25 1.391(4) .
C20 S1 1.773(2) .
C21 C22 1.382(4) .
C21 H21 0.9300 .
C22 C23 1.394(4) .
C22 H22 0.9300 .
C23 C24 1.392(4) .
C23 C26 1.447(4) .
C24 C25 1.383(3) .
C24 H24 0.9300 .
C25 H25 0.9300 .
C26 N2 1.144(4) .
C27 Cl1 1.750(3) .
C27 Cl2 1.761(3) .
C27 H27A 0.9700 .
C27 H27B 0.9700 .
N1 S1 1.638(2) .
O2 S1 1.4332(19) .
O3 S1 1.4305(19) .

loop_
_geom_hbond_atom_site_label_D
_geom_hbond_atom_site_label_H
_geom_hbond_atom_site_label_A
_geom_hbond_distance_DH
_geom_hbond_distance_HA
_geom_hbond_distance_DA
_geom_hbond_angle_DHA
_geom_hbond_site_symmetry_A
_geom_hbond_publ_flag
C21 H21 Cl2 0.93 2.87 3.595(3) 135.8 1_455 yes
C5 H5A O1 0.97 2.44 3.256(3) 141.9 2_675 yes

loop_
_geom_torsion_atom_site_label_1
_geom_torsion_atom_site_label_2
_geom_torsion_atom_site_label_3
_geom_torsion_atom_site_label_4
_geom_torsion
_geom_torsion_site_symmetry_1
_geom_torsion_site_symmetry_2
_geom_torsion_site_symmetry_3
_geom_torsion_site_symmetry_4
N1 C1 C2 C6 -137.3(2) . . . .
N1 C1 C2 C3 36.8(3) . . . .
C6 C2 C3 O1 -13.6(4) . . . .
C1 C2 C3 O1 171.9(2) . . . .
C6 C2 C3 C4 165.9(2) . . . .
C1 C2 C3 C4 -8.5(3) . . . .
O1 C3 C4 C13 5.5(4) . . . .
C2 C3 C4 C13 -174.1(2) . . . .
O1 C3 C4 C5 -177.6(2) . . . .
C2 C3 C4 C5 2.8(3) . . . .
C13 C4 C5 N1 151.1(2) . . . .
C3 C4 C5 N1 -25.6(3) . . . .
C3 C2 C6 C7 -176.7(2) . . . .
C1 C2 C6 C7 -2.6(4) . . . .
C2 C6 C7 C8 -42.8(4) . . . .
C2 C6 C7 C12 137.0(3) . . . .
C12 C7 C8 C9 -0.9(4) . . . .
C6 C7 C8 C9 178.8(3) . . . .
C7 C8 C9 F1 179.8(2) . . . .
C7 C8 C9 C10 -0.3(4) . . . .
F1 C9 C10 C11 -179.0(3) . . . .
C8 C9 C10 C11 1.0(5) . . . .
C9 C10 C11 C12 -0.5(5) . . . .
C10 C11 C12 C7 -0.7(5) . . . .
C8 C7 C12 C11 1.4(4) . . . .
C6 C7 C12 C11 -178.3(3) . . . .
C3 C4 C13 C14 179.4(2) . . . .
C5 C4 C13 C14 2.7(4) . . . .
C4 C13 C14 C15 -152.0(3) . . . .
C4 C13 C14 C19 30.3(4) . . . .
C19 C14 C15 C16 -1.9(4) . . . .
C13 C14 C15 C16 -179.7(2) . . . .
C14 C15 C16 F2 179.3(3) . . . .
C14 C15 C16 C17 1.2(4) . . . .
F2 C16 C17 C18 -178.2(3) . . . .
C15 C16 C17 C18 0.0(4) . . . .
C16 C17 C18 F2' 173.7(4) . . . .
C16 C17 C18 C19 -0.4(5) . . . .
F2' C18 C19 C14 -174.9(4) . . . .
C17 C18 C19 C14 -0.4(4) . . . .
C15 C14 C19 C18 1.5(4) . . . .
C13 C14 C19 C18 179.2(3) . . . .
C25 C20 C21 C22 -0.3(4) . . . .
S1 C20 C21 C22 -177.2(2) . . . .
C20 C21 C22 C23 0.3(4) . . . .
C21 C22 C23 C24 -0.7(4) . . . .
C21 C22 C23 C26 178.2(2) . . . .
C22 C23 C24 C25 1.0(4) . . . .
C26 C23 C24 C25 -177.9(2) . . . .
C23 C24 C25 C20 -0.9(4) . . . .
C21 C20 C25 C24 0.6(4) . . . .
S1 C20 C25 C24 177.54(19) . . . .
C2 C1 N1 C5 -61.2(3) . . . .
C2 C1 N1 S1 84.3(2) . . . .
C4 C5 N1 C1 55.5(3) . . . .
C4 C5 N1 S1 -89.9(2) . . . .
C1 N1 S1 O3 173.08(17) . . . .
C5 N1 S1 O3 -43.7(2) . . . .
C1 N1 S1 O2 43.5(2) . . . .
C5 N1 S1 O2 -173.30(17) . . . .
C1 N1 S1 C20 -72.0(2) . . . .
C5 N1 S1 C20 71.2(2) . . . .
C21 C20 S1 O3 -150.7(2) . . . .
C25 C20 S1 O3 32.3(2) . . . .
C21 C20 S1 O2 -19.2(2) . . . .
C25 C20 S1 O2 163.8(2) . . . .
C21 C20 S1 N1 95.1(2) . . . .
C25 C20 S1 N1 -81.9(2) . . . .
